data_4086469
loop_
_publ_author_name
'Farrell, Wesley S.'
'Yonke, Brendan L.'
'Reeds, Jonathan P.'
'Zavalij, Peter Y.'
'Sita, Lawrence R.'

_publ_section_title
;
 Small-Molecule Activation within the Group 6 Complexes
 (\h5-C5Me5)[N(iPr)C(Me)N(iPr)]M(CO)(L) for M = Mo, W and L = N2, NCMe,
 \h2-Alkene, SMe2, C3H6O
;
_journal_issue 8
_journal_name_full Organometallics
_journal_page_first 1132
_journal_paper_doi 10.1021/acs.organomet.6b00131
_journal_volume 35
_journal_year 2016
_chemical_formula_moiety 'C24 H40 Mo N2 O'
_chemical_formula_sum 'C24 H40 Mo N2 O'
_chemical_formula_weight 468.52
_chemical_name_systematic Mo-complex
_space_group_crystal_system triclinic
_space_group_IT_number 2
_space_group_name_Hall '-P 1'
_space_group_name_H-M_alt 'P -1'
_symmetry_cell_setting triclinic
_symmetry_space_group_name_Hall '-P 1'
_symmetry_space_group_name_H-M 'P -1'
_atom_sites_solution_hydrogens mixed
_atom_sites_solution_primary direct
_atom_sites_solution_secondary difmap
_audit_creation_method 'SHELXL-2014 & ZCIF'
_cell_angle_alpha 114.2748(7)
_cell_angle_beta 95.7166(7)
_cell_angle_gamma 111.8448(7)
_cell_formula_units_Z 6
_cell_length_a 14.7060(7)
_cell_length_b 16.2987(7)
_cell_length_c 18.1150(8)
_cell_measurement_reflns_used 23171
_cell_measurement_temperature 100(2)
_cell_measurement_theta_max 31.9
_cell_measurement_theta_min 2.2
_cell_volume 3506.3(3)
_computing_cell_refinement Apex2
_computing_data_collection 'Apex2 (Bruker, 2010)'
_computing_data_reduction 'Apex2, Saint'
_computing_molecular_graphics 'XSHEL (Bruker, 2004)'
_computing_publication_material 'Apex2, SHELXL-2014, Platon (Spek, 1990)'
_computing_structure_refinement 'ShelXL-2014 (Sheldrick, 2014)'
_computing_structure_solution 'ShelXS-97 (Sheldrick, 2008)'
_diffrn_ambient_temperature 100(2)
_diffrn_detector 'CCD area detector'
_diffrn_detector_area_resol_mean 8.333
_diffrn_measured_fraction_theta_full 0.999
_diffrn_measured_fraction_theta_max 0.990
_diffrn_measurement_device_type 'Bruker Smart Apex II CCD'
_diffrn_measurement_method '\f and \w scans'
_diffrn_measurement_specimen_support 'MiTeGen loop'
_diffrn_orient_matrix_type standard
_diffrn_orient_matrix_UB_11 0.0138728
_diffrn_orient_matrix_UB_12 0.0690860
_diffrn_orient_matrix_UB_13 0.0096657
_diffrn_orient_matrix_UB_21 0.0226286
_diffrn_orient_matrix_UB_22 0.0268037
_diffrn_orient_matrix_UB_23 0.0626944
_diffrn_orient_matrix_UB_31 0.0720247
_diffrn_orient_matrix_UB_32 0.0149605
_diffrn_orient_matrix_UB_33 -0.0013731
_diffrn_radiation_monochromator graphite
_diffrn_radiation_type MoK\a
_diffrn_radiation_wavelength 0.71073
_diffrn_reflns_av_R_equivalents 0.0390
_diffrn_reflns_av_unetI/netI 0.0460
_diffrn_reflns_Laue_measured_fraction_full 0.999
_diffrn_reflns_Laue_measured_fraction_max 0.990
_diffrn_reflns_limit_h_max 20
_diffrn_reflns_limit_h_min -20
_diffrn_reflns_limit_k_max 22
_diffrn_reflns_limit_k_min -22
_diffrn_reflns_limit_l_max 25
_diffrn_reflns_limit_l_min -24
_diffrn_reflns_number 62869
_diffrn_reflns_point_group_measured_fraction_full 0.999
_diffrn_reflns_point_group_measured_fraction_max 0.990
_diffrn_reflns_theta_full 25.000
_diffrn_reflns_theta_max 30.000
_diffrn_reflns_theta_min 1.889
_diffrn_source 'sealed tube'
_exptl_absorpt_coefficient_mu 0.577
_exptl_absorpt_correction_T_max 0.977
_exptl_absorpt_correction_T_min 0.777
_exptl_absorpt_correction_type multi-scan
_exptl_absorpt_process_details 'SADABS (Sheldrick, 2008)'
_exptl_crystal_colour orange
_exptl_crystal_density_diffrn 1.331
_exptl_crystal_density_method 'not measured'
_exptl_crystal_description plate
_exptl_crystal_F_000 1488
_exptl_crystal_id WSF-12-079
_exptl_crystal_size_max 0.37
_exptl_crystal_size_mid 0.25
_exptl_crystal_size_min 0.04
_refine_diff_density_max 2.110
_refine_diff_density_min -1.002
_refine_diff_density_rms 0.092
_refine_ls_extinction_method none
_refine_ls_goodness_of_fit_ref 1.000
_refine_ls_hydrogen_treatment mixed
_refine_ls_matrix_type full
_refine_ls_number_parameters 811
_refine_ls_number_reflns 20250
_refine_ls_number_restraints 0
_refine_ls_restrained_S_all 1.000
_refine_ls_R_factor_all 0.0505
_refine_ls_R_factor_gt 0.0368
_refine_ls_shift/su_max 0.002
_refine_ls_shift/su_mean 0.000
_refine_ls_structure_factor_coef Fsqd
_refine_ls_weighting_details 'w=1/[\s^2^(Fo^2^)+(0.0200P)^2^+5.5750P] where P=(Fo^2^+2Fc^2^)/3'
_refine_ls_weighting_scheme calc
_refine_ls_wR_factor_gt 0.0789
_refine_ls_wR_factor_ref 0.0851
_reflns_Friedel_coverage 0.000
_reflns_number_gt 16546
_reflns_number_total 20250
_reflns_threshold_expression 'I > 2\s(I)'
_cod_data_source_file om6b00131_si_001.cif
_cod_data_source_block cmpd_13
_cod_depositor_comments
;
The following automatic conversions were performed:

'_symmetry_cell_setting' value 'Triclinic' changed to 'triclinic'
according to
/usr/data/users/saulius/crontab/automatic-downloads/rss-feeds/ACS/lib/dictionaries/cif_core.dic
dictionary named 'cif_core.dic' version 2.4.2 from 2011-04-26.

Automatic conversion script
Id: cif_fix_values 4268 2015-11-12 08:31:59Z antanas 

 Adding full bibliography for 4086460--4086471.cif.
;
_cod_original_sg_symbol_H-M P-1
_cod_database_code 4086469
_shelx_shelxl_version_number 2014/7
_shelx_space_group_comment
;
The symmetry employed for this shelxl refinement is uniquely defined
by the following loop, which should always be used as a source of
symmetry information in preference to the above space-group names.
They are only intended as comments.
;
_shelx_estimated_absorpt_t_min 0.815
_shelx_estimated_absorpt_t_max 0.977

loop_
_space_group_symop_operation_xyz
'x, y, z'
'-x, -y, -z'

loop_
_atom_site_label
_atom_site_type_symbol
_atom_site_fract_x
_atom_site_fract_y
_atom_site_fract_z
_atom_site_U_iso_or_equiv
_atom_site_adp_type
_atom_site_occupancy
_atom_site_site_symmetry_order
_atom_site_calc_flag
_atom_site_refinement_flags_posn
_atom_site_refinement_flags_adp
Mo1A Mo 0.30212(2) 0.65815(2) 0.43832(2) 0.01357(4) Uani 1 1 d . .
C1A C 0.28156(17) 0.77631(17) 0.46070(15) 0.0214(4) Uani 1 1 d . .
O2A O 0.27271(14) 0.84938(13) 0.47668(13) 0.0306(4) Uani 1 1 d . .
C3A C 0.14917(16) 0.55165(18) 0.34154(15) 0.0193(4) Uani 1 1 d . .
H3A H 0.146(2) 0.487(2) 0.3204(17) 0.023(7) Uiso 1 1 d . .
C4A C 0.20351(17) 0.62226(18) 0.31345(15) 0.0211(4) Uani 1 1 d . .
H4A H 0.240(2) 0.607(2) 0.2698(17) 0.023(7) Uiso 1 1 d . .
C5A C 0.13804(19) 0.6714(2) 0.29940(18) 0.0281(5) Uani 1 1 d . .
H5A1 H 0.1032 0.6404 0.2382 0.034 Uiso 1 1 calc R U
H5A2 H 0.1807 0.7448 0.3222 0.034 Uiso 1 1 calc R U
C6A C 0.05906(19) 0.6519(2) 0.34780(19) 0.0304(6) Uani 1 1 d . .
H6A1 H 0.0844 0.7086 0.4065 0.036 Uiso 1 1 calc R U
H6A2 H -0.0073 0.6429 0.3186 0.036 Uiso 1 1 calc R U
C7A C 0.04744(17) 0.55382(19) 0.34765(17) 0.0257(5) Uani 1 1 d . .
H7A1 H 0.0344 0.5547 0.4005 0.031 Uiso 1 1 calc R U
H7A2 H -0.0100 0.4940 0.2985 0.031 Uiso 1 1 calc R U
C10A C 0.42721(16) 0.62951(16) 0.34486(14) 0.0173(4) Uani 1 1 d . .
C11A C 0.49522(18) 0.61742(18) 0.28774(16) 0.0233(5) Uani 1 1 d . .
H11A H 0.5626 0.6342 0.3208 0.035 Uiso 1 1 calc R U
H11B H 0.5036 0.6629 0.2638 0.035 Uiso 1 1 calc R U
H11C H 0.4635 0.5474 0.2417 0.035 Uiso 1 1 calc R U
N12A N 0.43850(13) 0.71898(13) 0.40220(12) 0.0178(4) Uani 1 1 d . .
C13A C 0.50473(17) 0.81287(17) 0.40368(16) 0.0222(5) Uani 1 1 d . .
H13A H 0.5641 0.8054 0.3846 0.027 Uiso 1 1 calc R U
C14A C 0.54705(18) 0.90239(17) 0.49268(17) 0.0269(5) Uani 1 1 d . .
H14A H 0.4903 0.9121 0.5124 0.040 Uiso 1 1 calc R U
H14B H 0.5936 0.9634 0.4921 0.040 Uiso 1 1 calc R U
H14C H 0.5846 0.8895 0.5310 0.040 Uiso 1 1 calc R U
C15A C 0.4474(2) 0.83247(19) 0.34211(17) 0.0290(5) Uani 1 1 d . .
H15A H 0.4249 0.7764 0.2843 0.043 Uiso 1 1 calc R U
H15B H 0.4934 0.8956 0.3444 0.043 Uiso 1 1 calc R U
H15C H 0.3875 0.8379 0.3584 0.043 Uiso 1 1 calc R U
N16A N 0.34850(13) 0.55511(13) 0.34508(12) 0.0166(3) Uani 1 1 d . .
C17A C 0.30978(17) 0.44652(16) 0.28763(15) 0.0201(4) Uani 1 1 d . .
H17A H 0.2555 0.4113 0.3082 0.024 Uiso 1 1 calc R U
C18A C 0.2565(2) 0.41202(19) 0.19580(16) 0.0303(5) Uani 1 1 d . .
H18A H 0.2007 0.4310 0.1943 0.045 Uiso 1 1 calc R U
H18B H 0.2283 0.3384 0.1621 0.045 Uiso 1 1 calc R U
H18C H 0.3062 0.4445 0.1721 0.045 Uiso 1 1 calc R U
C19A C 0.3894(2) 0.40729(19) 0.29035(18) 0.0289(5) Uani 1 1 d . .
H19A H 0.4309 0.4199 0.2535 0.043 Uiso 1 1 calc R U
H19B H 0.3541 0.3345 0.2706 0.043 Uiso 1 1 calc R U
H19C H 0.4340 0.4424 0.3487 0.043 Uiso 1 1 calc R U
C20A C 0.40950(16) 0.67828(17) 0.55769(14) 0.0188(4) Uani 1 1 d . .
C21A C 0.33001(16) 0.57755(17) 0.51956(13) 0.0172(4) Uani 1 1 d . .
C22A C 0.23405(16) 0.57939(17) 0.51857(14) 0.0174(4) Uani 1 1 d . .
C23A C 0.25322(17) 0.68277(17) 0.55854(14) 0.0198(4) Uani 1 1 d . .
C24A C 0.36330(17) 0.74477(17) 0.58355(14) 0.0200(4) Uani 1 1 d . .
C25A C 0.52214(17) 0.70790(19) 0.57278(17) 0.0261(5) Uani 1 1 d . .
H25A H 0.5470 0.6984 0.6195 0.039 Uiso 1 1 calc R U
H25B H 0.5597 0.7790 0.5875 0.039 Uiso 1 1 calc R U
H25C H 0.5332 0.6656 0.5212 0.039 Uiso 1 1 calc R U
C26A C 0.34597(18) 0.48498(18) 0.49192(15) 0.0224(5) Uani 1 1 d . .
H26A H 0.3494 0.4688 0.5383 0.034 Uiso 1 1 calc R U
H26B H 0.4103 0.4976 0.4771 0.034 Uiso 1 1 calc R U
H26C H 0.2887 0.4281 0.4423 0.034 Uiso 1 1 calc R U
C27A C 0.13358(17) 0.48887(18) 0.49242(16) 0.0231(5) Uani 1 1 d . .
H27A H 0.1252 0.4337 0.4380 0.035 Uiso 1 1 calc R U
H27B H 0.0774 0.5064 0.4865 0.035 Uiso 1 1 calc R U
H27C H 0.1325 0.4673 0.5356 0.035 Uiso 1 1 calc R U
C28A C 0.1765(2) 0.7197(2) 0.58617(17) 0.0283(5) Uani 1 1 d . .
H28A H 0.1711 0.7213 0.6402 0.042 Uiso 1 1 calc R U
H28B H 0.1093 0.6740 0.5430 0.042 Uiso 1 1 calc R U
H28C H 0.1989 0.7878 0.5933 0.042 Uiso 1 1 calc R U
C29A C 0.4191(2) 0.85690(18) 0.64247(16) 0.0286(5) Uani 1 1 d . .
H29A H 0.3805 0.8891 0.6289 0.043 Uiso 1 1 calc R U
H29B H 0.4875 0.8843 0.6358 0.043 Uiso 1 1 calc R U
H29C H 0.4258 0.8704 0.7012 0.043 Uiso 1 1 calc R U
Mo1B Mo 0.01420(2) 0.02689(2) 0.26063(2) 0.01526(4) Uani 1 1 d . .
C1B C 0.12698(17) 0.15485(18) 0.28658(15) 0.0230(5) Uani 1 1 d . .
O2B O 0.19826(14) 0.23047(14) 0.30481(13) 0.0342(4) Uani 1 1 d . .
C3B C -0.04988(18) 0.13956(18) 0.27617(15) 0.0222(5) Uani 1 1 d . .
H3B H -0.078(2) 0.147(2) 0.3244(17) 0.023(7) Uiso 1 1 d . .
C4B C -0.09873(18) 0.05142(19) 0.19280(15) 0.0230(5) Uani 1 1 d . .
H4B H -0.168(2) -0.007(2) 0.1785(17) 0.025(7) Uiso 1 1 d . .
C5B C -0.0850(2) 0.0869(2) 0.12675(17) 0.0320(6) Uani 1 1 d . .
H5B1 H -0.0660 0.0435 0.0809 0.038 Uiso 1 1 calc R U
H5B2 H -0.1492 0.0849 0.1015 0.038 Uiso 1 1 calc R U
C6B C 0.0008(2) 0.1950(2) 0.17456(18) 0.0337(6) Uani 1 1 d . .
H6B1 H -0.0100 0.2362 0.1502 0.040 Uiso 1 1 calc R U
H6B2 H 0.0684 0.1964 0.1728 0.040 Uiso 1 1 calc R U
C7B C -0.0061(2) 0.2339(2) 0.26578(17) 0.0301(5) Uani 1 1 d . .
H7B1 H 0.0626 0.2834 0.3073 0.036 Uiso 1 1 calc R U
H7B2 H -0.0520 0.2664 0.2739 0.036 Uiso 1 1 calc R U
C10B C -0.05469(17) 0.02991(17) 0.39120(15) 0.0199(4) Uani 1 1 d . .
C11B C -0.09334(19) 0.04723(19) 0.46818(15) 0.0248(5) Uani 1 1 d . .
H11D H -0.0550 0.0354 0.5070 0.037 Uiso 1 1 calc R U
H11E H -0.1665 0.0004 0.4500 0.037 Uiso 1 1 calc R U
H11F H -0.0834 0.1170 0.4973 0.037 Uiso 1 1 calc R U
N12B N 0.04408(14) 0.07650(14) 0.39662(12) 0.0190(4) Uani 1 1 d . .
C13B C 0.11836(18) 0.16343(18) 0.47677(15) 0.0234(5) Uani 1 1 d . .
H13B H 0.1021 0.1491 0.5238 0.028 Uiso 1 1 calc R U
C14B C 0.1101(2) 0.25968(18) 0.49260(16) 0.0297(5) Uani 1 1 d . .
H14D H 0.1284 0.2769 0.4485 0.044 Uiso 1 1 calc R U
H14E H 0.1570 0.3153 0.5484 0.044 Uiso 1 1 calc R U
H14F H 0.0395 0.2485 0.4911 0.044 Uiso 1 1 calc R U
C15B C 0.22629(19) 0.1773(2) 0.47814(17) 0.0322(6) Uani 1 1 d . .
H15D H 0.2299 0.1152 0.4693 0.048 Uiso 1 1 calc R U
H15E H 0.2745 0.2336 0.5332 0.048 Uiso 1 1 calc R U
H15F H 0.2444 0.1922 0.4329 0.048 Uiso 1 1 calc R U
N16B N -0.11180(14) -0.02801(14) 0.31114(12) 0.0210(4) Uani 1 1 d . .
C17B C -0.22343(17) -0.09196(18) 0.28121(16) 0.0247(5) Uani 1 1 d . .
H17B H -0.2422 -0.1294 0.2179 0.030 Uiso 1 1 calc R U
C18B C -0.28497(19) -0.0315(2) 0.30197(18) 0.0314(6) Uani 1 1 d . .
H18D H -0.2708 0.0056 0.3636 0.047 Uiso 1 1 calc R U
H18E H -0.3585 -0.0779 0.2754 0.047 Uiso 1 1 calc R U
H18F H -0.2649 0.0165 0.2801 0.047 Uiso 1 1 calc R U
C19B C -0.2569(2) -0.1728(2) 0.30873(18) 0.0340(6) Uani 1 1 d . .
H19D H -0.2067 -0.1992 0.3067 0.051 Uiso 1 1 calc R U
H19E H -0.3243 -0.2280 0.2704 0.051 Uiso 1 1 calc R U
H19F H -0.2612 -0.1431 0.3668 0.051 Uiso 1 1 calc R U
C20B C 0.0613(2) -0.1014(2) 0.24308(17) 0.0338(6) Uani 1 1 d . .
C21B C -0.0312(2) -0.15059(19) 0.17647(18) 0.0318(6) Uani 1 1 d . .
C22B C -0.01771(19) -0.10688(19) 0.12369(16) 0.0264(5) Uani 1 1 d . .
C23B C 0.08507(18) -0.03008(19) 0.15512(15) 0.0230(5) Uani 1 1 d . .
C24B C 0.13562(19) -0.0262(2) 0.22916(15) 0.0264(5) Uani 1 1 d . .
C25B C 0.0774(4) -0.1295(3) 0.3105(2) 0.0634(12) Uani 1 1 d . .
H25D H 0.0279 -0.1234 0.3424 0.095 Uiso 1 1 calc R U
H25E H 0.1473 -0.0840 0.3492 0.095 Uiso 1 1 calc R U
H25F H 0.0674 -0.1993 0.2842 0.095 Uiso 1 1 calc R U
C26B C -0.1259(3) -0.2440(2) 0.1583(2) 0.0576(11) Uani 1 1 d . .
H26D H -0.1873 -0.2401 0.1373 0.086 Uiso 1 1 calc R U
H26E H -0.1274 -0.2485 0.2105 0.086 Uiso 1 1 calc R U
H26F H -0.1242 -0.3041 0.1153 0.086 Uiso 1 1 calc R U
C27B C -0.0947(2) -0.1482(2) 0.04021(18) 0.0430(8) Uani 1 1 d . .
H27D H -0.0657 -0.1084 0.0125 0.065 Uiso 1 1 calc R U
H27E H -0.1575 -0.1443 0.0504 0.065 Uiso 1 1 calc R U
H27F H -0.1108 -0.2189 0.0036 0.065 Uiso 1 1 calc R U
C28B C 0.1387(2) 0.0239(2) 0.10981(18) 0.0361(6) Uani 1 1 d . .
H28D H 0.1583 -0.0203 0.0660 0.054 Uiso 1 1 calc R U
H28E H 0.2004 0.0859 0.1507 0.054 Uiso 1 1 calc R U
H28F H 0.0924 0.0412 0.0834 0.054 Uiso 1 1 calc R U
C29B C 0.2495(2) 0.0287(3) 0.2718(2) 0.0467(8) Uani 1 1 d . .
H29D H 0.2629 0.0397 0.3301 0.070 Uiso 1 1 calc R U
H29E H 0.2783 0.0941 0.2729 0.070 Uiso 1 1 calc R U
H29F H 0.2816 -0.0119 0.2403 0.070 Uiso 1 1 calc R U
Mo1C Mo 0.63542(2) 0.30256(2) 0.06796(2) 0.01708(4) Uani 1 1 d . .
C1C C 0.55362(17) 0.37301(18) 0.10475(15) 0.0219(4) Uani 1 1 d . .
O2C O 0.50141(14) 0.41284(14) 0.12227(11) 0.0286(4) Uani 1 1 d . .
C3C C 0.74578(18) 0.46853(18) 0.16019(15) 0.0239(5) Uani 1 1 d . .
H3C H 0.790(2) 0.492(2) 0.1281(18) 0.030(8) Uiso 1 1 d . .
C4C C 0.75918(18) 0.4033(2) 0.19057(16) 0.0256(5) Uani 1 1 d . .
H4C H 0.812(2) 0.3819(19) 0.1790(16) 0.019(6) Uiso 1 1 d . .
C5C C 0.7469(2) 0.4383(2) 0.27989(16) 0.0343(6) Uani 1 1 d . .
H5C1 H 0.7071 0.3796 0.2874 0.041 Uiso 1 1 calc R U
H5C2 H 0.8147 0.4801 0.3237 0.041 Uiso 1 1 calc R U
C6C C 0.6893(2) 0.5002(2) 0.28563(17) 0.0360(6) Uani 1 1 d . .
H6C1 H 0.7076 0.5535 0.3449 0.043 Uiso 1 1 calc R U
H6C2 H 0.6142 0.4567 0.2645 0.043 Uiso 1 1 calc R U
C7C C 0.7246(2) 0.54698(19) 0.22871(17) 0.0318(6) Uani 1 1 d . .
H7C1 H 0.6702 0.5578 0.2034 0.038 Uiso 1 1 calc R U
H7C2 H 0.7875 0.6124 0.2613 0.038 Uiso 1 1 calc R U
C10C C 0.73317(19) 0.34290(18) -0.03794(15) 0.0250(5) Uani 1 1 d . .
C11C C 0.7893(2) 0.3756(2) -0.09432(19) 0.0390(7) Uani 1 1 d . .
H11G H 0.7565 0.3215 -0.1534 0.059 Uiso 1 1 calc R U
H11H H 0.8610 0.3895 -0.0767 0.059 Uiso 1 1 calc R U
H11I H 0.7867 0.4368 -0.0893 0.059 Uiso 1 1 calc R U
N12C N 0.64008(15) 0.33541(16) -0.03695(13) 0.0235(4) Uani 1 1 d . .
C13C C 0.5944(2) 0.3797(2) -0.07566(17) 0.0293(5) Uani 1 1 d . .
H13C H 0.6136 0.3700 -0.1290 0.035 Uiso 1 1 calc R U
C14C C 0.6351(2) 0.4931(2) -0.01726(19) 0.0375(6) Uani 1 1 d . .
H14G H 0.6177 0.5044 0.0358 0.056 Uiso 1 1 calc R U
H14H H 0.6038 0.5204 -0.0453 0.056 Uiso 1 1 calc R U
H14I H 0.7098 0.5271 -0.0048 0.056 Uiso 1 1 calc R U
C15C C 0.4776(2) 0.3254(2) -0.09924(18) 0.0348(6) Uani 1 1 d . .
H15G H 0.4528 0.2533 -0.1382 0.052 Uiso 1 1 calc R U
H15H H 0.4481 0.3542 -0.1269 0.052 Uiso 1 1 calc R U
H15I H 0.4570 0.3339 -0.0478 0.052 Uiso 1 1 calc R U
N16C N 0.76751(15) 0.31874(15) 0.01694(13) 0.0232(4) Uani 1 1 d . .
C17C C 0.86940(19) 0.3230(2) 0.03663(19) 0.0324(6) Uani 1 1 d . .
H17C H 0.8674 0.2927 0.0749 0.039 Uiso 1 1 calc R U
C18C C 0.9567(2) 0.4315(2) 0.0879(2) 0.0394(7) Uani 1 1 d . .
H18G H 0.9635 0.4649 0.0530 0.059 Uiso 1 1 calc R U
H18H H 1.0211 0.4298 0.1046 0.059 Uiso 1 1 calc R U
H18I H 0.9411 0.4690 0.1388 0.059 Uiso 1 1 calc R U
C19C C 0.8965(2) 0.2600(3) -0.0391(2) 0.0462(8) Uani 1 1 d . .
H19G H 0.8348 0.1972 -0.0785 0.069 Uiso 1 1 calc R U
H19H H 0.9486 0.2440 -0.0189 0.069 Uiso 1 1 calc R U
H19I H 0.9234 0.2987 -0.0682 0.069 Uiso 1 1 calc R U
C20C C 0.5289(2) 0.12874(18) -0.03261(17) 0.0291(5) Uani 1 1 d . .
C21C C 0.61210(18) 0.13023(18) 0.01528(17) 0.0252(5) Uani 1 1 d . .
C22C C 0.61551(18) 0.17276(18) 0.10194(16) 0.0244(5) Uani 1 1 d . .
C23C C 0.53023(18) 0.19532(18) 0.10844(17) 0.0255(5) Uani 1 1 d . .
C24C C 0.47653(17) 0.16838(18) 0.02416(18) 0.0276(5) Uani 1 1 d . .
C25C C 0.5000(3) 0.0874(2) -0.12700(19) 0.0460(8) Uani 1 1 d . .
H25G H 0.5533 0.1308 -0.1413 0.069 Uiso 1 1 calc R U
H25H H 0.4343 0.0854 -0.1466 0.069 Uiso 1 1 calc R U
H25I H 0.4937 0.0188 -0.1547 0.069 Uiso 1 1 calc R U
C26C C 0.6799(2) 0.0858(2) -0.02147(19) 0.0351(6) Uani 1 1 d . .
H26G H 0.6511 0.0151 -0.0342 0.053 Uiso 1 1 calc R U
H26H H 0.7486 0.1240 0.0195 0.053 Uiso 1 1 calc R U
H26I H 0.6847 0.0894 -0.0738 0.053 Uiso 1 1 calc R U
C27C C 0.6881(2) 0.1788(2) 0.1709(2) 0.0364(6) Uani 1 1 d . .
H27G H 0.6805 0.2173 0.2260 0.055 Uiso 1 1 calc R U
H27H H 0.7588 0.2127 0.1708 0.055 Uiso 1 1 calc R U
H27I H 0.6721 0.1104 0.1609 0.055 Uiso 1 1 calc R U
C28C C 0.4904(2) 0.2208(2) 0.18376(19) 0.0346(6) Uani 1 1 d . .
H28G H 0.4459 0.1584 0.1834 0.052 Uiso 1 1 calc R U
H28H H 0.4511 0.2572 0.1811 0.052 Uiso 1 1 calc R U
H28I H 0.5482 0.2636 0.2360 0.052 Uiso 1 1 calc R U
C29C C 0.37247(19) 0.1613(2) -0.0018(2) 0.0413(7) Uani 1 1 d . .
H29G H 0.3193 0.0949 -0.0151 0.062 Uiso 1 1 calc R U
H29H H 0.3653 0.1702 -0.0520 0.062 Uiso 1 1 calc R U
H29I H 0.3649 0.2143 0.0448 0.062 Uiso 1 1 calc R U

loop_
_atom_site_aniso_label
_atom_site_aniso_U_11
_atom_site_aniso_U_22
_atom_site_aniso_U_33
_atom_site_aniso_U_23
_atom_site_aniso_U_13
_atom_site_aniso_U_12
Mo1A 0.01339(7) 0.01182(8) 0.01671(9) 0.00693(7) 0.00637(6) 0.00643(6)
C1A 0.0208(10) 0.0191(11) 0.0279(12) 0.0118(10) 0.0106(9) 0.0111(8)
O2A 0.0336(9) 0.0206(9) 0.0459(11) 0.0167(8) 0.0191(8) 0.0180(7)
C3A 0.0181(9) 0.0203(11) 0.0212(11) 0.0113(9) 0.0062(8) 0.0089(8)
C4A 0.0209(10) 0.0236(11) 0.0236(12) 0.0142(10) 0.0084(9) 0.0112(9)
C5A 0.0265(12) 0.0325(14) 0.0363(14) 0.0232(12) 0.0097(10) 0.0165(10)
C6A 0.0224(11) 0.0381(15) 0.0435(16) 0.0247(13) 0.0125(11) 0.0199(11)
C7A 0.0181(10) 0.0312(13) 0.0307(13) 0.0179(11) 0.0075(9) 0.0107(9)
C10A 0.0170(9) 0.0165(10) 0.0207(11) 0.0093(9) 0.0094(8) 0.0087(8)
C11A 0.0245(11) 0.0208(11) 0.0293(13) 0.0128(10) 0.0167(10) 0.0118(9)
N12A 0.0158(8) 0.0121(8) 0.0237(10) 0.0085(8) 0.0088(7) 0.0042(7)
C13A 0.0189(10) 0.0162(10) 0.0336(13) 0.0139(10) 0.0134(9) 0.0066(8)
C14A 0.0235(11) 0.0148(11) 0.0349(14) 0.0094(10) 0.0076(10) 0.0048(9)
C15A 0.0351(13) 0.0246(12) 0.0349(14) 0.0195(11) 0.0159(11) 0.0139(10)
N16A 0.0187(8) 0.0122(8) 0.0196(9) 0.0069(7) 0.0091(7) 0.0078(7)
C17A 0.0232(10) 0.0134(10) 0.0239(11) 0.0081(9) 0.0123(9) 0.0082(8)
C18A 0.0330(13) 0.0232(12) 0.0245(13) 0.0052(10) 0.0095(10) 0.0100(10)
C19A 0.0346(13) 0.0224(12) 0.0418(15) 0.0182(11) 0.0237(12) 0.0187(10)
C20A 0.0181(9) 0.0208(11) 0.0169(10) 0.0100(9) 0.0038(8) 0.0078(8)
C21A 0.0187(9) 0.0202(10) 0.0147(10) 0.0097(9) 0.0058(8) 0.0093(8)
C22A 0.0180(9) 0.0192(10) 0.0157(10) 0.0091(9) 0.0068(8) 0.0079(8)
C23A 0.0210(10) 0.0205(11) 0.0185(11) 0.0082(9) 0.0100(8) 0.0105(8)
C24A 0.0213(10) 0.0177(10) 0.0171(11) 0.0061(9) 0.0068(8) 0.0074(8)
C25A 0.0178(10) 0.0260(12) 0.0330(14) 0.0153(11) 0.0029(9) 0.0087(9)
C26A 0.0263(11) 0.0223(11) 0.0266(12) 0.0154(10) 0.0101(9) 0.0142(9)
C27A 0.0200(10) 0.0237(12) 0.0291(13) 0.0161(10) 0.0106(9) 0.0088(9)
C28A 0.0319(12) 0.0304(13) 0.0290(13) 0.0125(11) 0.0186(10) 0.0201(11)
C29A 0.0345(13) 0.0202(12) 0.0223(12) 0.0058(10) 0.0083(10) 0.0091(10)
Mo1B 0.01595(8) 0.01527(9) 0.01409(9) 0.00608(7) 0.00501(6) 0.00769(6)
C1B 0.0221(10) 0.0251(12) 0.0222(12) 0.0127(10) 0.0073(9) 0.0097(9)
O2B 0.0298(9) 0.0270(10) 0.0395(11) 0.0175(9) 0.0115(8) 0.0049(8)
C3B 0.0258(11) 0.0250(12) 0.0219(12) 0.0124(10) 0.0102(9) 0.0156(9)
C4B 0.0232(11) 0.0267(12) 0.0223(12) 0.0113(10) 0.0069(9) 0.0149(9)
C5B 0.0392(14) 0.0444(16) 0.0247(13) 0.0191(12) 0.0110(11) 0.0279(13)
C6B 0.0466(16) 0.0408(16) 0.0339(15) 0.0259(13) 0.0204(12) 0.0283(13)
C7B 0.0436(15) 0.0290(13) 0.0312(14) 0.0187(12) 0.0168(11) 0.0237(12)
C10B 0.0243(10) 0.0188(11) 0.0211(11) 0.0117(9) 0.0107(9) 0.0111(9)
C11B 0.0269(11) 0.0265(12) 0.0239(12) 0.0132(10) 0.0117(9) 0.0128(10)
N12B 0.0224(9) 0.0169(9) 0.0167(9) 0.0084(8) 0.0050(7) 0.0081(7)
C13B 0.0259(11) 0.0226(11) 0.0172(11) 0.0085(9) 0.0025(9) 0.0090(9)
C14B 0.0339(13) 0.0184(11) 0.0227(13) 0.0039(10) 0.0035(10) 0.0065(10)
C15B 0.0231(11) 0.0387(15) 0.0251(13) 0.0132(12) 0.0002(10) 0.0089(10)
N16B 0.0184(8) 0.0182(9) 0.0230(10) 0.0086(8) 0.0087(7) 0.0058(7)
C17B 0.0187(10) 0.0223(12) 0.0260(12) 0.0086(10) 0.0068(9) 0.0057(9)
C18B 0.0227(11) 0.0343(14) 0.0324(14) 0.0126(12) 0.0091(10) 0.0123(10)
C19B 0.0269(12) 0.0286(14) 0.0368(15) 0.0163(12) 0.0096(11) 0.0026(10)
C20B 0.0647(19) 0.0359(15) 0.0278(14) 0.0207(12) 0.0247(13) 0.0404(14)
C21B 0.0365(14) 0.0164(11) 0.0378(15) 0.0062(11) 0.0208(12) 0.0127(10)
C22B 0.0258(11) 0.0256(12) 0.0222(12) 0.0031(10) 0.0068(9) 0.0160(10)
C23B 0.0267(11) 0.0286(12) 0.0205(11) 0.0114(10) 0.0128(9) 0.0185(10)
C24B 0.0251(11) 0.0311(13) 0.0215(12) 0.0057(10) 0.0060(9) 0.0195(10)
C25B 0.132(4) 0.063(2) 0.045(2) 0.0368(19) 0.040(2) 0.077(3)
C26B 0.066(2) 0.0188(14) 0.070(2) 0.0087(15) 0.041(2) 0.0114(14)
C27B 0.0392(15) 0.0435(17) 0.0283(15) -0.0013(13) -0.0017(12) 0.0255(14)
C28B 0.0475(16) 0.0419(16) 0.0343(15) 0.0228(13) 0.0268(13) 0.0269(13)
C29B 0.0285(14) 0.062(2) 0.0369(17) 0.0070(15) 0.0023(12) 0.0295(14)
Mo1C 0.01642(8) 0.01669(9) 0.01850(10) 0.00808(8) 0.00512(7) 0.00843(7)
C1C 0.0221(10) 0.0225(11) 0.0201(11) 0.0093(9) 0.0067(9) 0.0102(9)
O2C 0.0304(9) 0.0313(10) 0.0297(10) 0.0139(8) 0.0126(7) 0.0197(8)
C3C 0.0206(10) 0.0222(11) 0.0212(12) 0.0071(10) 0.0069(9) 0.0059(9)
C4C 0.0175(10) 0.0311(13) 0.0240(12) 0.0121(11) 0.0054(9) 0.0087(9)
C5C 0.0247(12) 0.0463(17) 0.0211(13) 0.0144(12) 0.0034(10) 0.0089(11)
C6C 0.0294(13) 0.0364(15) 0.0193(12) 0.0014(11) 0.0066(10) 0.0067(11)
C7C 0.0289(12) 0.0228(12) 0.0272(13) 0.0026(11) 0.0089(10) 0.0065(10)
C10C 0.0297(12) 0.0219(12) 0.0210(12) 0.0078(10) 0.0107(9) 0.0118(9)
C11C 0.0413(15) 0.0510(18) 0.0366(16) 0.0277(15) 0.0217(13) 0.0226(14)
N12C 0.0274(10) 0.0254(10) 0.0199(10) 0.0108(8) 0.0076(8) 0.0142(8)
C13C 0.0370(13) 0.0330(14) 0.0248(13) 0.0168(11) 0.0096(10) 0.0194(11)
C14C 0.0477(16) 0.0328(15) 0.0408(17) 0.0225(13) 0.0121(13) 0.0219(13)
C15C 0.0366(14) 0.0411(16) 0.0282(14) 0.0168(13) 0.0025(11) 0.0209(12)
N16C 0.0219(9) 0.0239(10) 0.0239(10) 0.0097(9) 0.0084(8) 0.0122(8)
C17C 0.0256(12) 0.0341(14) 0.0414(16) 0.0175(13) 0.0143(11) 0.0172(11)
C18C 0.0231(12) 0.0441(17) 0.0431(17) 0.0186(14) 0.0104(12) 0.0105(12)
C19C 0.0413(16) 0.0458(18) 0.060(2) 0.0214(16) 0.0308(15) 0.0295(14)
C20C 0.0311(12) 0.0156(11) 0.0298(14) 0.0073(10) 0.0006(10) 0.0065(9)
C21C 0.0268(11) 0.0172(11) 0.0342(14) 0.0130(10) 0.0113(10) 0.0114(9)
C22C 0.0253(11) 0.0234(12) 0.0323(13) 0.0181(11) 0.0105(10) 0.0129(9)
C23C 0.0243(11) 0.0230(12) 0.0374(14) 0.0182(11) 0.0147(10) 0.0132(9)
C24C 0.0173(10) 0.0192(11) 0.0412(15) 0.0138(11) 0.0030(10) 0.0055(9)
C25C 0.062(2) 0.0261(15) 0.0289(16) 0.0031(12) -0.0046(14) 0.0158(14)
C26C 0.0457(16) 0.0262(13) 0.0437(17) 0.0177(13) 0.0219(13) 0.0234(12)
C27C 0.0378(14) 0.0474(17) 0.0452(17) 0.0339(15) 0.0166(13) 0.0259(13)
C28C 0.0339(14) 0.0337(14) 0.0489(17) 0.0263(14) 0.0256(13) 0.0175(11)
C29C 0.0196(12) 0.0336(15) 0.063(2) 0.0236(15) -0.0005(12) 0.0080(11)

loop_
_atom_type_symbol
_atom_type_description
_atom_type_scat_dispersion_real
_atom_type_scat_dispersion_imag
_atom_type_scat_source
C C 0.0033 0.0016 'International Tables Vol C Tables 4.2.6.8 and 6.1.1.4'
H H 0.0000 0.0000 'International Tables Vol C Tables 4.2.6.8 and 6.1.1.4'
N N 0.0061 0.0033 'International Tables Vol C Tables 4.2.6.8 and 6.1.1.4'
O O 0.0106 0.0060 'International Tables Vol C Tables 4.2.6.8 and 6.1.1.4'
Mo Mo -1.6832 0.6857 'International Tables Vol C Tables 4.2.6.8 and 6.1.1.4'

loop_
_geom_angle_atom_site_label_1
_geom_angle_atom_site_label_2
_geom_angle_atom_site_label_3
_geom_angle
C1A Mo1A N12A 90.49(8)
C1A Mo1A N16A 139.41(8)
N12A Mo1A N16A 59.73(7)
C1A Mo1A C3A 93.20(9)
N12A Mo1A C3A 121.15(8)
N16A Mo1A C3A 81.80(8)
C1A Mo1A C4A 73.65(9)
N12A Mo1A C4A 89.02(8)
N16A Mo1A C4A 78.57(8)
C3A Mo1A C4A 37.52(8)
C1A Mo1A C23A 80.46(9)
N12A Mo1A C23A 139.08(8)
N16A Mo1A C23A 140.14(8)
C3A Mo1A C23A 99.27(8)
C4A Mo1A C23A 125.28(8)
C1A Mo1A C24A 80.28(9)
N12A Mo1A C24A 102.28(7)
N16A Mo1A C24A 129.57(8)
C3A Mo1A C24A 136.21(8)
C4A Mo1A C24A 151.67(8)
C23A Mo1A C24A 36.97(8)
C1A Mo1A C20A 113.36(9)
N12A Mo1A C20A 88.58(7)
N16A Mo1A C20A 94.19(7)
C3A Mo1A C20A 140.57(8)
C4A Mo1A C20A 172.61(8)
C23A Mo1A C20A 59.92(8)
C24A Mo1A C20A 35.70(8)
C1A Mo1A C22A 113.77(9)
N12A Mo1A C22A 144.27(7)
N16A Mo1A C22A 105.89(7)
C3A Mo1A C22A 84.86(8)
C4A Mo1A C22A 121.89(8)
C23A Mo1A C22A 35.69(8)
C24A Mo1A C22A 59.70(8)
C20A Mo1A C22A 58.39(7)
C1A Mo1A C21A 136.20(9)
N12A Mo1A C21A 110.22(7)
N16A Mo1A C21A 82.93(7)
C3A Mo1A C21A 106.64(8)
C4A Mo1A C21A 141.44(8)
C23A Mo1A C21A 58.37(8)
C24A Mo1A C21A 58.24(8)
C20A Mo1A C21A 34.34(7)
C22A Mo1A C21A 34.35(7)
O2A C1A Mo1A 177.4(2)
C4A C3A C7A 108.8(2)
C4A C3A Mo1A 73.20(13)
C7A C3A Mo1A 127.01(17)
C4A C3A H3A 122.4(16)
C7A C3A H3A 114.8(16)
Mo1A C3A H3A 105.5(16)
C3A C4A C5A 108.88(19)
C3A C4A Mo1A 69.28(13)
C5A C4A Mo1A 128.36(17)
C3A C4A H4A 123.5(16)
C5A C4A H4A 113.0(16)
Mo1A C4A H4A 108.4(15)
C4A C5A C6A 104.92(19)
C4A C5A H5A1 110.8
C6A C5A H5A1 110.8
C4A C5A H5A2 110.8
C6A C5A H5A2 110.8
H5A1 C5A H5A2 108.8
C7A C6A C5A 104.2(2)
C7A C6A H6A1 110.9
C5A C6A H6A1 110.9
C7A C6A H6A2 110.9
C5A C6A H6A2 110.9
H6A1 C6A H6A2 108.9
C3A C7A C6A 105.17(19)
C3A C7A H7A1 110.7
C6A C7A H7A1 110.7
C3A C7A H7A2 110.7
C6A C7A H7A2 110.7
H7A1 C7A H7A2 108.8
N16A C10A N12A 110.42(18)
N16A C10A C11A 126.24(19)
N12A C10A C11A 123.33(19)
C10A C11A H11A 109.5
C10A C11A H11B 109.5
H11A C11A H11B 109.5
C10A C11A H11C 109.5
H11A C11A H11C 109.5
H11B C11A H11C 109.5
C10A N12A C13A 121.80(18)
C10A N12A Mo1A 95.50(13)
C13A N12A Mo1A 139.08(14)
N12A C13A C14A 111.39(19)
N12A C13A C15A 111.13(19)
C14A C13A C15A 110.3(2)
N12A C13A H13A 107.9
C14A C13A H13A 107.9
C15A C13A H13A 107.9
C13A C14A H14A 109.5
C13A C14A H14B 109.5
H14A C14A H14B 109.5
C13A C14A H14C 109.5
H14A C14A H14C 109.5
H14B C14A H14C 109.5
C13A C15A H15A 109.5
C13A C15A H15B 109.5
H15A C15A H15B 109.5
C13A C15A H15C 109.5
H15A C15A H15C 109.5
H15B C15A H15C 109.5
C10A N16A C17A 125.91(18)
C10A N16A Mo1A 94.09(13)
C17A N16A Mo1A 139.32(13)
N16A C17A C18A 113.91(19)
N16A C17A C19A 114.54(19)
C18A C17A C19A 110.2(2)
N16A C17A H17A 105.8
C18A C17A H17A 105.8
C19A C17A H17A 105.8
C17A C18A H18A 109.5
C17A C18A H18B 109.5
H18A C18A H18B 109.5
C17A C18A H18C 109.5
H18A C18A H18C 109.5
H18B C18A H18C 109.5
C17A C19A H19A 109.5
C17A C19A H19B 109.5
H19A C19A H19B 109.5
C17A C19A H19C 109.5
H19A C19A H19C 109.5
H19B C19A H19C 109.5
C21A C20A C24A 107.77(18)
C21A C20A C25A 125.1(2)
C24A C20A C25A 127.0(2)
C21A C20A Mo1A 75.26(12)
C24A C20A Mo1A 69.09(12)
C25A C20A Mo1A 124.39(16)
C20A C21A C22A 109.12(19)
C20A C21A C26A 125.18(19)
C22A C21A C26A 125.5(2)
C20A C21A Mo1A 70.41(12)
C22A C21A Mo1A 70.44(12)
C26A C21A Mo1A 129.34(15)
C21A C22A C23A 107.97(19)
C21A C22A C27A 124.8(2)
C23A C22A C27A 126.55(19)
C21A C22A Mo1A 75.22(12)
C23A C22A Mo1A 68.86(12)
C27A C22A Mo1A 128.76(15)
C22A C23A C24A 107.44(19)
C22A C23A C28A 125.4(2)
C24A C23A C28A 126.0(2)
C22A C23A Mo1A 75.45(12)
C24A C23A Mo1A 71.71(12)
C28A C23A Mo1A 128.36(17)
C20A C24A C23A 107.68(19)
C20A C24A C29A 125.8(2)
C23A C24A C29A 125.2(2)
C20A C24A Mo1A 75.21(13)
C23A C24A Mo1A 71.32(12)
C29A C24A Mo1A 129.20(17)
C20A C25A H25A 109.5
C20A C25A H25B 109.5
H25A C25A H25B 109.5
C20A C25A H25C 109.5
H25A C25A H25C 109.5
H25B C25A H25C 109.5
C21A C26A H26A 109.5
C21A C26A H26B 109.5
H26A C26A H26B 109.5
C21A C26A H26C 109.5
H26A C26A H26C 109.5
H26B C26A H26C 109.5
C22A C27A H27A 109.5
C22A C27A H27B 109.5
H27A C27A H27B 109.5
C22A C27A H27C 109.5
H27A C27A H27C 109.5
H27B C27A H27C 109.5
C23A C28A H28A 109.5
C23A C28A H28B 109.5
H28A C28A H28B 109.5
C23A C28A H28C 109.5
H28A C28A H28C 109.5
H28B C28A H28C 109.5
C24A C29A H29A 109.5
C24A C29A H29B 109.5
H29A C29A H29B 109.5
C24A C29A H29C 109.5
H29A C29A H29C 109.5
H29B C29A H29C 109.5
C1B Mo1B N12B 89.50(9)
C1B Mo1B N16B 138.22(9)
N12B Mo1B N16B 59.65(7)
C1B Mo1B C4B 92.64(10)
N12B Mo1B C4B 121.44(8)
N16B Mo1B C4B 82.47(8)
C1B Mo1B C24B 80.89(10)
N12B Mo1B C24B 102.27(8)
N16B Mo1B C24B 129.69(9)
C4B Mo1B C24B 135.83(9)
C1B Mo1B C3B 71.72(9)
N12B Mo1B C3B 89.85(8)
N16B Mo1B C3B 80.15(8)
C4B Mo1B C3B 37.37(9)
C24B Mo1B C3B 149.96(9)
C1B Mo1B C23B 80.42(9)
N12B Mo1B C23B 138.45(8)
N16B Mo1B C23B 141.36(8)
C4B Mo1B C23B 99.35(9)
C24B Mo1B C23B 36.49(9)
C3B Mo1B C23B 123.76(9)
C1B Mo1B C20B 114.71(11)
N12B Mo1B C20B 89.65(8)
N16B Mo1B C20B 94.06(9)
C4B Mo1B C20B 139.45(10)
C24B Mo1B C20B 36.16(10)
C3B Mo1B C20B 173.54(10)
C23B Mo1B C20B 59.69(9)
C1B Mo1B C22B 112.85(9)
N12B Mo1B C22B 145.91(8)
N16B Mo1B C22B 107.93(8)
C4B Mo1B C22B 84.40(9)
C24B Mo1B C22B 59.27(8)
C3B Mo1B C22B 120.79(9)
C23B Mo1B C22B 35.22(8)
C20B Mo1B C22B 58.15(9)
C1B Mo1B C21B 136.23(9)
N12B Mo1B C21B 112.69(9)
N16B Mo1B C21B 84.40(8)
C4B Mo1B C21B 105.18(10)
C24B Mo1B C21B 58.37(9)
C3B Mo1B C21B 140.87(9)
C23B Mo1B C21B 57.68(9)
C20B Mo1B C21B 34.55(10)
C22B Mo1B C21B 33.79(9)
O2B C1B Mo1B 176.0(2)
C4B C3B C7B 108.6(2)
C4B C3B Mo1B 68.52(13)
C7B C3B Mo1B 128.67(16)
C4B C3B H3B 123.9(16)
C7B C3B H3B 115.2(16)
Mo1B C3B H3B 105.4(16)
C3B C4B C5B 108.2(2)
C3B C4B Mo1B 74.12(13)
C5B C4B Mo1B 126.35(17)
C3B C4B H4B 121.6(15)
C5B C4B H4B 115.6(15)
Mo1B C4B H4B 105.6(16)
C6B C5B C4B 105.6(2)
C6B C5B H5B1 110.6
C4B C5B H5B1 110.6
C6B C5B H5B2 110.6
C4B C5B H5B2 110.6
H5B1 C5B H5B2 108.7
C5B C6B C7B 104.0(2)
C5B C6B H6B1 110.9
C7B C6B H6B1 110.9
C5B C6B H6B2 110.9
C7B C6B H6B2 110.9
H6B1 C6B H6B2 109.0
C3B C7B C6B 104.7(2)
C3B C7B H7B1 110.8
C6B C7B H7B1 110.8
C3B C7B H7B2 110.8
C6B C7B H7B2 110.8
H7B1 C7B H7B2 108.9
N16B C10B N12B 110.68(19)
N16B C10B C11B 126.1(2)
N12B C10B C11B 123.2(2)
C10B C11B H11D 109.5
C10B C11B H11E 109.5
H11D C11B H11E 109.5
C10B C11B H11F 109.5
H11D C11B H11F 109.5
H11E C11B H11F 109.5
C10B N12B C13B 120.67(19)
C10B N12B Mo1B 94.49(14)
C13B N12B Mo1B 138.17(15)
N12B C13B C15B 110.6(2)
N12B C13B C14B 111.35(19)
C15B C13B C14B 111.1(2)
N12B C13B H13B 107.9
C15B C13B H13B 107.9
C14B C13B H13B 107.9
C13B C14B H14D 109.5
C13B C14B H14E 109.5
H14D C14B H14E 109.5
C13B C14B H14F 109.5
H14D C14B H14F 109.5
H14E C14B H14F 109.5
C13B C15B H15D 109.5
C13B C15B H15E 109.5
H15D C15B H15E 109.5
C13B C15B H15F 109.5
H15D C15B H15F 109.5
H15E C15B H15F 109.5
C10B N16B C17B 125.72(19)
C10B N16B Mo1B 94.47(13)
C17B N16B Mo1B 139.35(16)
N16B C17B C19B 113.4(2)
N16B C17B C18B 113.5(2)
C19B C17B C18B 111.6(2)
N16B C17B H17B 105.9
C19B C17B H17B 105.9
C18B C17B H17B 105.9
C17B C18B H18D 109.5
C17B C18B H18E 109.5
H18D C18B H18E 109.5
C17B C18B H18F 109.5
H18D C18B H18F 109.5
H18E C18B H18F 109.5
C17B C19B H19D 109.5
C17B C19B H19E 109.5
H19D C19B H19E 109.5
C17B C19B H19F 109.5
H19D C19B H19F 109.5
H19E C19B H19F 109.5
C21B C20B C24B 107.0(2)
C21B C20B C25B 125.0(3)
C24B C20B C25B 127.8(3)
C21B C20B Mo1B 75.53(15)
C24B C20B Mo1B 69.35(13)
C25B C20B Mo1B 123.62(19)
C22B C21B C20B 109.6(2)
C22B C21B C26B 124.4(3)
C20B C21B C26B 125.6(3)
C22B C21B Mo1B 71.60(14)
C20B C21B Mo1B 69.92(14)
C26B C21B Mo1B 130.53(18)
C21B C22B C23B 108.0(2)
C21B C22B C27B 124.4(3)
C23B C22B C27B 126.8(3)
C21B C22B Mo1B 74.61(14)
C23B C22B Mo1B 68.87(13)
C27B C22B Mo1B 130.21(17)
C22B C23B C24B 108.2(2)
C22B C23B C28B 126.1(2)
C24B C23B C28B 124.7(2)
C22B C23B Mo1B 75.91(13)
C24B C23B Mo1B 71.34(13)
C28B C23B Mo1B 127.76(17)
C23B C24B C20B 107.2(2)
C23B C24B C29B 125.7(3)
C20B C24B C29B 125.8(3)
C23B C24B Mo1B 72.16(13)
C20B C24B Mo1B 74.49(14)
C29B C24B Mo1B 129.06(18)
C20B C25B H25D 109.5
C20B C25B H25E 109.5
H25D C25B H25E 109.5
C20B C25B H25F 109.5
H25D C25B H25F 109.5
H25E C25B H25F 109.5
C21B C26B H26D 109.5
C21B C26B H26E 109.5
H26D C26B H26E 109.5
C21B C26B H26F 109.5
H26D C26B H26F 109.5
H26E C26B H26F 109.5
C22B C27B H27D 109.5
C22B C27B H27E 109.5
H27D C27B H27E 109.5
C22B C27B H27F 109.5
H27D C27B H27F 109.5
H27E C27B H27F 109.5
C23B C28B H28D 109.5
C23B C28B H28E 109.5
H28D C28B H28E 109.5
C23B C28B H28F 109.5
H28D C28B H28F 109.5
H28E C28B H28F 109.5
C24B C29B H29D 109.5
C24B C29B H29E 109.5
H29D C29B H29E 109.5
C24B C29B H29F 109.5
H29D C29B H29F 109.5
H29E C29B H29F 109.5
C1C Mo1C N12C 90.08(9)
C1C Mo1C N16C 139.06(9)
N12C Mo1C N16C 59.75(8)
C1C Mo1C C4C 92.93(10)
N12C Mo1C C4C 121.18(9)
N16C Mo1C C4C 82.12(8)
C1C Mo1C C3C 72.32(9)
N12C Mo1C C3C 89.61(8)
N16C Mo1C C3C 79.95(8)
C4C Mo1C C3C 37.41(9)
C1C Mo1C C23C 82.97(9)
N12C Mo1C C23C 141.56(9)
N16C Mo1C C23C 137.93(8)
C4C Mo1C C23C 96.98(9)
C3C Mo1C C23C 123.33(9)
C1C Mo1C C24C 79.35(9)
N12C Mo1C C24C 104.75(9)
N16C Mo1C C24C 131.80(9)
C4C Mo1C C24C 133.50(10)
C3C Mo1C C24C 148.22(9)
C23C Mo1C C24C 36.81(9)
C1C Mo1C C22C 117.33(9)
N12C Mo1C C22C 142.08(8)
N16C Mo1C C22C 102.78(8)
C4C Mo1C C22C 85.16(9)
C3C Mo1C C22C 122.22(9)
C23C Mo1C C22C 35.86(8)
C24C Mo1C C22C 59.83(9)
C1C Mo1C C20C 111.03(9)
N12C Mo1C C20C 88.61(9)
N16C Mo1C C20C 96.27(9)
C4C Mo1C C20C 142.26(10)
C3C Mo1C C20C 176.21(9)
C23C Mo1C C20C 59.57(9)
C24C Mo1C C20C 35.57(9)
C22C Mo1C C20C 58.26(9)
C1C Mo1C C21C 136.53(9)
N12C Mo1C C21C 107.76(8)
N16C Mo1C C21C 82.22(8)
C4C Mo1C C21C 109.31(9)
C3C Mo1C C21C 144.07(9)
C23C Mo1C C21C 58.23(8)
C24C Mo1C C21C 58.09(8)
C22C Mo1C C21C 34.34(9)
C20C Mo1C C21C 34.09(8)
O2C C1C Mo1C 176.3(2)
C4C C3C C7C 108.7(2)
C4C C3C Mo1C 68.74(13)
C7C C3C Mo1C 128.19(16)
C4C C3C H3C 120.8(17)
C7C C3C H3C 117.1(17)
Mo1C C3C H3C 105.4(17)
C3C C4C C5C 108.2(2)
C3C C4C Mo1C 73.85(14)
C5C C4C Mo1C 127.27(16)
C3C C4C H4C 119.4(15)
C5C C4C H4C 118.6(15)
Mo1C C4C H4C 102.5(15)
C6C C5C C4C 104.6(2)
C6C C5C H5C1 110.8
C4C C5C H5C1 110.8
C6C C5C H5C2 110.8
C4C C5C H5C2 110.8
H5C1 C5C H5C2 108.9
C5C C6C C7C 104.1(2)
C5C C6C H6C1 110.9
C7C C6C H6C1 110.9
C5C C6C H6C2 110.9
C7C C6C H6C2 110.9
H6C1 C6C H6C2 109.0
C3C C7C C6C 104.0(2)
C3C C7C H7C1 111.0
C6C C7C H7C1 111.0
C3C C7C H7C2 111.0
C6C C7C H7C2 111.0
H7C1 C7C H7C2 109.0
N16C C10C N12C 110.4(2)
N16C C10C C11C 126.6(2)
N12C C10C C11C 123.1(2)
C10C C11C H11G 109.5
C10C C11C H11H 109.5
H11G C11C H11H 109.5
C10C C11C H11I 109.5
H11G C11C H11I 109.5
H11H C11C H11I 109.5
C10C N12C C13C 121.6(2)
C10C N12C Mo1C 95.46(15)
C13C N12C Mo1C 138.38(16)
N12C C13C C15C 110.4(2)
N12C C13C C14C 111.6(2)
C15C C13C C14C 110.6(2)
N12C C13C H13C 108.1
C15C C13C H13C 108.1
C14C C13C H13C 108.1
C13C C14C H14G 109.5
C13C C14C H14H 109.5
H14G C14C H14H 109.5
C13C C14C H14I 109.5
H14G C14C H14I 109.5
H14H C14C H14I 109.5
C13C C15C H15G 109.5
C13C C15C H15H 109.5
H15G C15C H15H 109.5
C13C C15C H15I 109.5
H15G C15C H15I 109.5
H15H C15C H15I 109.5
C10C N16C C17C 126.0(2)
C10C N16C Mo1C 94.10(14)
C17C N16C Mo1C 139.07(17)
N16C C17C C19C 115.7(2)
N16C C17C C18C 113.1(2)
C19C C17C C18C 110.4(2)
N16C C17C H17C 105.6
C19C C17C H17C 105.6
C18C C17C H17C 105.6
C17C C18C H18G 109.5
C17C C18C H18H 109.5
H18G C18C H18H 109.5
C17C C18C H18I 109.5
H18G C18C H18I 109.5
H18H C18C H18I 109.5
C17C C19C H19G 109.5
C17C C19C H19H 109.5
H19G C19C H19H 109.5
C17C C19C H19I 109.5
H19G C19C H19I 109.5
H19H C19C H19I 109.5
C21C C20C C24C 107.9(2)
C21C C20C C25C 124.6(3)
C24C C20C C25C 127.4(3)
C21C C20C Mo1C 74.95(14)
C24C C20C Mo1C 68.87(13)
C25C C20C Mo1C 124.17(19)
C20C C21C C22C 109.4(2)
C20C C21C C26C 124.8(2)
C22C C21C C26C 125.7(2)
C20C C21C Mo1C 70.96(13)
C22C C21C Mo1C 70.05(13)
C26C C21C Mo1C 129.07(17)
C21C C22C C23C 107.7(2)
C21C C22C C27C 124.7(2)
C23C C22C C27C 127.2(2)
C21C C22C Mo1C 75.61(14)
C23C C22C Mo1C 69.35(13)
C27C C22C Mo1C 126.82(18)
C22C C23C C24C 107.4(2)
C22C C23C C28C 126.3(2)
C24C C23C C28C 125.1(2)
C22C C23C Mo1C 74.79(13)
C24C C23C Mo1C 71.76(13)
C28C C23C Mo1C 128.60(17)
C20C C24C C23C 107.6(2)
C20C C24C C29C 125.5(3)
C23C C24C C29C 125.6(3)
C20C C24C Mo1C 75.56(14)
C23C C24C Mo1C 71.43(13)
C29C C24C Mo1C 128.84(18)
C20C C25C H25G 109.5
C20C C25C H25H 109.5
H25G C25C H25H 109.5
C20C C25C H25I 109.5
H25G C25C H25I 109.5
H25H C25C H25I 109.5
C21C C26C H26G 109.5
C21C C26C H26H 109.5
H26G C26C H26H 109.5
C21C C26C H26I 109.5
H26G C26C H26I 109.5
H26H C26C H26I 109.5
C22C C27C H27G 109.5
C22C C27C H27H 109.5
H27G C27C H27H 109.5
C22C C27C H27I 109.5
H27G C27C H27I 109.5
H27H C27C H27I 109.5
C23C C28C H28G 109.5
C23C C28C H28H 109.5
H28G C28C H28H 109.5
C23C C28C H28I 109.5
H28G C28C H28I 109.5
H28H C28C H28I 109.5
C24C C29C H29G 109.5
C24C C29C H29H 109.5
H29G C29C H29H 109.5
C24C C29C H29I 109.5
H29G C29C H29I 109.5
H29H C29C H29I 109.5

loop_
_geom_bond_atom_site_label_1
_geom_bond_atom_site_label_2
_geom_bond_distance
Mo1A C1A 1.944(2)
Mo1A N12A 2.1790(17)
Mo1A N16A 2.2108(17)
Mo1A C3A 2.225(2)
Mo1A C4A 2.278(2)
Mo1A C23A 2.287(2)
Mo1A C24A 2.292(2)
Mo1A C20A 2.372(2)
Mo1A C22A 2.373(2)
Mo1A C21A 2.435(2)
C1A O2A 1.165(3)
C3A C4A 1.449(3)
C3A C7A 1.523(3)
C3A H3A 0.95(3)
C4A C5A 1.525(3)
C4A H4A 1.00(3)
C5A C6A 1.542(4)
C5A H5A1 0.9900
C5A H5A2 0.9900
C6A C7A 1.541(4)
C6A H6A1 0.9900
C6A H6A2 0.9900
C7A H7A1 0.9900
C7A H7A2 0.9900
C10A N16A 1.331(3)
C10A N12A 1.332(3)
C10A C11A 1.515(3)
C11A H11A 0.9800
C11A H11B 0.9800
C11A H11C 0.9800
N12A C13A 1.464(3)
C13A C14A 1.518(3)
C13A C15A 1.537(4)
C13A H13A 1.0000
C14A H14A 0.9800
C14A H14B 0.9800
C14A H14C 0.9800
C15A H15A 0.9800
C15A H15B 0.9800
C15A H15C 0.9800
N16A C17A 1.469(3)
C17A C18A 1.530(3)
C17A C19A 1.534(3)
C17A H17A 1.0000
C18A H18A 0.9800
C18A H18B 0.9800
C18A H18C 0.9800
C19A H19A 0.9800
C19A H19B 0.9800
C19A H19C 0.9800
C20A C21A 1.420(3)
C20A C24A 1.432(3)
C20A C25A 1.503(3)
C21A C22A 1.421(3)
C21A C26A 1.499(3)
C22A C23A 1.430(3)
C22A C27A 1.499(3)
C23A C24A 1.452(3)
C23A C28A 1.502(3)
C24A C29A 1.503(3)
C25A H25A 0.9800
C25A H25B 0.9800
C25A H25C 0.9800
C26A H26A 0.9800
C26A H26B 0.9800
C26A H26C 0.9800
C27A H27A 0.9800
C27A H27B 0.9800
C27A H27C 0.9800
C28A H28A 0.9800
C28A H28B 0.9800
C28A H28C 0.9800
C29A H29A 0.9800
C29A H29B 0.9800
C29A H29C 0.9800
Mo1B C1B 1.946(2)
Mo1B N12B 2.1905(19)
Mo1B N16B 2.2019(18)
Mo1B C4B 2.218(2)
Mo1B C24B 2.283(2)
Mo1B C3B 2.292(2)
Mo1B C23B 2.293(2)
Mo1B C20B 2.350(2)
Mo1B C22B 2.385(2)
Mo1B C21B 2.423(2)
C1B O2B 1.167(3)
C3B C4B 1.447(3)
C3B C7B 1.529(3)
C3B H3B 0.98(3)
C4B C5B 1.529(4)
C4B H4B 1.02(3)
C5B C6B 1.523(4)
C5B H5B1 0.9900
C5B H5B2 0.9900
C6B C7B 1.537(4)
C6B H6B1 0.9900
C6B H6B2 0.9900
C7B H7B1 0.9900
C7B H7B2 0.9900
C10B N16B 1.320(3)
C10B N12B 1.336(3)
C10B C11B 1.517(3)
C11B H11D 0.9800
C11B H11E 0.9800
C11B H11F 0.9800
N12B C13B 1.466(3)
C13B C15B 1.514(3)
C13B C14B 1.529(4)
C13B H13B 1.0000
C14B H14D 0.9800
C14B H14E 0.9800
C14B H14F 0.9800
C15B H15D 0.9800
C15B H15E 0.9800
C15B H15F 0.9800
N16B C17B 1.470(3)
C17B C19B 1.527(4)
C17B C18B 1.536(4)
C17B H17B 1.0000
C18B H18D 0.9800
C18B H18E 0.9800
C18B H18F 0.9800
C19B H19D 0.9800
C19B H19E 0.9800
C19B H19F 0.9800
C20B C21B 1.419(4)
C20B C24B 1.439(4)
C20B C25B 1.498(4)
C21B C22B 1.398(4)
C21B C26B 1.512(4)
C22B C23B 1.418(3)
C22B C27B 1.509(4)
C23B C24B 1.433(3)
C23B C28B 1.509(3)
C24B C29B 1.504(4)
C25B H25D 0.9800
C25B H25E 0.9800
C25B H25F 0.9800
C26B H26D 0.9800
C26B H26E 0.9800
C26B H26F 0.9800
C27B H27D 0.9800
C27B H27E 0.9800
C27B H27F 0.9800
C28B H28D 0.9800
C28B H28E 0.9800
C28B H28F 0.9800
C29B H29D 0.9800
C29B H29E 0.9800
C29B H29F 0.9800
Mo1C C1C 1.941(2)
Mo1C N12C 2.177(2)
Mo1C N16C 2.2077(19)
Mo1C C4C 2.217(2)
Mo1C C3C 2.285(2)
Mo1C C23C 2.292(2)
Mo1C C24C 2.296(2)
Mo1C C22C 2.363(2)
Mo1C C20C 2.384(2)
Mo1C C21C 2.435(2)
C1C O2C 1.167(3)
C3C C4C 1.445(4)
C3C C7C 1.530(3)
C3C H3C 0.99(3)
C4C C5C 1.534(4)
C4C H4C 0.98(3)
C5C C6C 1.522(4)
C5C H5C1 0.9900
C5C H5C2 0.9900
C6C C7C 1.540(4)
C6C H6C1 0.9900
C6C H6C2 0.9900
C7C H7C1 0.9900
C7C H7C2 0.9900
C10C N16C 1.330(3)
C10C N12C 1.331(3)
C10C C11C 1.515(3)
C11C H11G 0.9800
C11C H11H 0.9800
C11C H11I 0.9800
N12C C13C 1.465(3)
C13C C15C 1.526(4)
C13C C14C 1.528(4)
C13C H13C 1.0000
C14C H14G 0.9800
C14C H14H 0.9800
C14C H14I 0.9800
C15C H15G 0.9800
C15C H15H 0.9800
C15C H15I 0.9800
N16C C17C 1.474(3)
C17C C19C 1.532(4)
C17C C18C 1.536(4)
C17C H17C 1.0000
C18C H18G 0.9800
C18C H18H 0.9800
C18C H18I 0.9800
C19C H19G 0.9800
C19C H19H 0.9800
C19C H19I 0.9800
C20C C21C 1.414(4)
C20C C24C 1.432(4)
C20C C25C 1.501(4)
C21C C22C 1.418(4)
C21C C26C 1.495(3)
C22C C23C 1.435(3)
C22C C27C 1.504(4)
C23C C24C 1.448(4)
C23C C28C 1.501(4)
C24C C29C 1.503(3)
C25C H25G 0.9800
C25C H25H 0.9800
C25C H25I 0.9800
C26C H26G 0.9800
C26C H26H 0.9800
C26C H26I 0.9800
C27C H27G 0.9800
C27C H27H 0.9800
C27C H27I 0.9800
C28C H28G 0.9800
C28C H28H 0.9800
C28C H28I 0.9800
C29C H29G 0.9800
C29C H29H 0.9800
C29C H29I 0.9800

loop_
_geom_torsion_atom_site_label_1
_geom_torsion_atom_site_label_2
_geom_torsion_atom_site_label_3
_geom_torsion_atom_site_label_4
_geom_torsion
C7A C3A C4A C5A -0.7(3)
Mo1A C3A C4A C5A -124.88(19)
C7A C3A C4A Mo1A 124.16(18)
C3A C4A C5A C6A 17.8(3)
Mo1A C4A C5A C6A -60.3(3)
C4A C5A C6A C7A -27.4(3)
C4A C3A C7A C6A -16.7(3)
Mo1A C3A C7A C6A 66.1(3)
C5A C6A C7A C3A 27.0(3)
N16A C10A N12A C13A -167.2(2)
C11A C10A N12A C13A 12.1(3)
N16A C10A N12A Mo1A -4.79(19)
C11A C10A N12A Mo1A 174.42(19)
C10A N12A C13A C14A -151.7(2)
Mo1A N12A C13A C14A 55.7(3)
C10A N12A C13A C15A 84.8(3)
Mo1A N12A C13A C15A -67.8(3)
N12A C10A N16A C17A 176.8(2)
C11A C10A N16A C17A -2.4(4)
N12A C10A N16A Mo1A 4.71(19)
C11A C10A N16A Mo1A -174.5(2)
C10A N16A C17A C18A -70.0(3)
Mo1A N16A C17A C18A 97.8(2)
C10A N16A C17A C19A 58.2(3)
Mo1A N16A C17A C19A -134.1(2)
C24A C20A C21A C22A 1.8(2)
C25A C20A C21A C22A 178.0(2)
Mo1A C20A C21A C22A -60.03(15)
C24A C20A C21A C26A -173.2(2)
C25A C20A C21A C26A 3.0(4)
Mo1A C20A C21A C26A 124.9(2)
C24A C20A C21A Mo1A 61.84(15)
C25A C20A C21A Mo1A -121.9(2)
C20A C21A C22A C23A -1.5(2)
C26A C21A C22A C23A 173.6(2)
Mo1A C21A C22A C23A -61.46(15)
C20A C21A C22A C27A -172.7(2)
C26A C21A C22A C27A 2.3(4)
Mo1A C21A C22A C27A 127.2(2)
C20A C21A C22A Mo1A 60.01(15)
C26A C21A C22A Mo1A -125.0(2)
C21A C22A C23A C24A 0.5(2)
C27A C22A C23A C24A 171.6(2)
Mo1A C22A C23A C24A -65.08(15)
C21A C22A C23A C28A -167.4(2)
C27A C22A C23A C28A 3.7(4)
Mo1A C22A C23A C28A 127.0(2)
C21A C22A C23A Mo1A 65.60(15)
C27A C22A C23A Mo1A -123.3(2)
C21A C20A C24A C23A -1.5(3)
C25A C20A C24A C23A -177.6(2)
Mo1A C20A C24A C23A 64.42(15)
C21A C20A C24A C29A 166.1(2)
C25A C20A C24A C29A -10.0(4)
Mo1A C20A C24A C29A -128.0(2)
C21A C20A C24A Mo1A -65.89(15)
C25A C20A C24A Mo1A 118.0(2)
C22A C23A C24A C20A 0.6(3)
C28A C23A C24A C20A 168.4(2)
Mo1A C23A C24A C20A -67.02(16)
C22A C23A C24A C29A -167.1(2)
C28A C23A C24A C29A 0.7(4)
Mo1A C23A C24A C29A 125.3(2)
C22A C23A C24A Mo1A 67.60(15)
C28A C23A C24A Mo1A -124.6(2)
C7B C3B C4B C5B 1.5(3)
Mo1B C3B C4B C5B -123.72(18)
C7B C3B C4B Mo1B 125.18(18)
C3B C4B C5B C6B 17.0(3)
Mo1B C4B C5B C6B -66.4(3)
C4B C5B C6B C7B -28.1(3)
C4B C3B C7B C6B -19.1(3)
Mo1B C3B C7B C6B 57.9(3)
C5B C6B C7B C3B 28.8(3)
N16B C10B N12B C13B 164.2(2)
C11B C10B N12B C13B -13.1(3)
N16B C10B N12B Mo1B 7.9(2)
C11B C10B N12B Mo1B -169.4(2)
C10B N12B C13B C15B 158.0(2)
Mo1B N12B C13B C15B -58.9(3)
C10B N12B C13B C14B -77.9(3)
Mo1B N12B C13B C14B 65.2(3)
N12B C10B N16B C17B 178.7(2)
C11B C10B N16B C17B -4.1(4)
N12B C10B N16B Mo1B -7.9(2)
C11B C10B N16B Mo1B 169.4(2)
C10B N16B C17B C19B -60.6(3)
Mo1B N16B C17B C19B 129.5(2)
C10B N16B C17B C18B 68.1(3)
Mo1B N16B C17B C18B -101.8(3)
C24B C20B C21B C22B -1.7(3)
C25B C20B C21B C22B -178.0(2)
Mo1B C20B C21B C22B 60.88(18)
C24B C20B C21B C26B 171.3(2)
C25B C20B C21B C26B -5.0(4)
Mo1B C20B C21B C26B -126.1(3)
C24B C20B C21B Mo1B -62.63(16)
C25B C20B C21B Mo1B 121.2(3)
C20B C21B C22B C23B 1.3(3)
C26B C21B C22B C23B -171.8(2)
Mo1B C21B C22B C23B 61.15(16)
C20B C21B C22B C27B 171.6(2)
C26B C21B C22B C27B -1.5(4)
Mo1B C21B C22B C27B -128.5(2)
C20B C21B C22B Mo1B -59.85(17)
C26B C21B C22B Mo1B 127.0(3)
C21B C22B C23B C24B -0.3(3)
C27B C22B C23B C24B -170.3(2)
Mo1B C22B C23B C24B 64.54(16)
C21B C22B C23B C28B 168.4(2)
C27B C22B C23B C28B -1.6(4)
Mo1B C22B C23B C28B -126.8(2)
C21B C22B C23B Mo1B -64.87(17)
C27B C22B C23B Mo1B 125.1(2)
C22B C23B C24B C20B -0.7(3)
C28B C23B C24B C20B -169.6(2)
Mo1B C23B C24B C20B 66.83(16)
C22B C23B C24B C29B 166.7(2)
C28B C23B C24B C29B -2.2(4)
Mo1B C23B C24B C29B -125.7(3)
C22B C23B C24B Mo1B -67.57(16)
C28B C23B C24B Mo1B 123.5(2)
C21B C20B C24B C23B 1.5(3)
C25B C20B C24B C23B 177.6(3)
Mo1B C20B C24B C23B -65.26(16)
C21B C20B C24B C29B -165.9(2)
C25B C20B C24B C29B 10.2(4)
Mo1B C20B C24B C29B 127.3(3)
C21B C20B C24B Mo1B 66.77(17)
C25B C20B C24B Mo1B -117.2(3)
C7C C3C C4C C5C 0.0(3)
Mo1C C3C C4C C5C -124.65(18)
C7C C3C C4C Mo1C 124.65(18)
C3C C4C C5C C6C 19.7(3)
Mo1C C4C C5C C6C -63.6(3)
C4C C5C C6C C7C -31.1(3)
C4C C3C C7C C6C -19.4(3)
Mo1C C3C C7C C6C 57.9(3)
C5C C6C C7C C3C 31.0(3)
N16C C10C N12C C13C 165.5(2)
C11C C10C N12C C13C -14.1(4)
N16C C10C N12C Mo1C 5.4(2)
C11C C10C N12C Mo1C -174.2(2)
C10C N12C C13C C15C 156.1(2)
Mo1C N12C C13C C15C -54.6(3)
C10C N12C C13C C14C -80.5(3)
Mo1C N12C C13C C14C 68.8(3)
N12C C10C N16C C17C -176.8(2)
C11C C10C N16C C17C 2.7(4)
N12C C10C N16C Mo1C -5.3(2)
C11C C10C N16C Mo1C 174.2(2)
C10C N16C C17C C19C -57.4(4)
Mo1C N16C C17C C19C 135.6(2)
C10C N16C C17C C18C 71.3(3)
Mo1C N16C C17C C18C -95.7(3)
C24C C20C C21C C22C -1.7(3)
C25C C20C C21C C22C -178.9(2)
Mo1C C20C C21C C22C 59.73(17)
C24C C20C C21C C26C 173.7(2)
C25C C20C C21C C26C -3.5(4)
Mo1C C20C C21C C26C -124.9(2)
C24C C20C C21C Mo1C -61.39(16)
C25C C20C C21C Mo1C 121.4(3)
C20C C21C C22C C23C 2.1(3)
C26C C21C C22C C23C -173.2(2)
Mo1C C21C C22C C23C 62.37(16)
C20C C21C C22C C27C 174.6(2)
C26C C21C C22C C27C -0.7(4)
Mo1C C21C C22C C27C -125.1(2)
C20C C21C C22C Mo1C -60.28(17)
C26C C21C C22C Mo1C 124.4(2)
C21C C22C C23C C24C -1.7(3)
C27C C22C C23C C24C -174.0(2)
Mo1C C22C C23C C24C 64.82(16)
C21C C22C C23C C28C 166.5(2)
C27C C22C C23C C28C -5.8(4)
Mo1C C22C C23C C28C -127.0(3)
C21C C22C C23C Mo1C -66.50(17)
C27C C22C C23C Mo1C 121.2(3)
C21C C20C C24C C23C 0.6(3)
C25C C20C C24C C23C 177.7(3)
Mo1C C20C C24C C23C -64.76(16)
C21C C20C C24C C29C -166.9(2)
C25C C20C C24C C29C 10.2(4)
Mo1C C20C C24C C29C 127.7(3)
C21C C20C C24C Mo1C 65.35(17)
C25C C20C C24C Mo1C -117.5(3)
C22C C23C C24C C20C 0.7(3)
C28C C23C C24C C20C -167.6(2)
Mo1C C23C C24C C20C 67.52(17)
C22C C23C C24C C29C 168.2(2)
C28C C23C C24C C29C -0.1(4)
Mo1C C23C C24C C29C -125.0(3)
C22C C23C C24C Mo1C -66.85(16)
C28C C23C C24C Mo1C 124.8(2)
